data_4037031
loop_
_publ_author_name
'Aitken, R. Alan'
'Harper, Andrew D.'
'Slawin, Alexandra M. Z.'

_publ_section_title
;
 Synthesis, Structure, and Unusual Reactivity of a Stable
 3-(Oxazolidin-2-ylidene)thiophen-2-one.
;
_journal_issue 21
_journal_name_full 'The Journal of organic chemistry'
_journal_page_first 10527
_journal_page_last 10531
_journal_paper_doi 10.1021/acs.joc.6b01309
_journal_volume 81
_journal_year 2016
_chemical_formula_moiety 'C36 H33 N9 O8 S2'
_chemical_formula_sum 'C36 H33 N9 O8 S2'
_chemical_formula_weight 783.83
_space_group_crystal_system monoclinic
_space_group_IT_number 14
_space_group_name_Hall '-P 2yn'
_space_group_name_H-M_alt 'P 1 21/n 1'
_atom_sites_solution_hydrogens geom
_atom_sites_solution_primary direct
_atom_sites_solution_secondary difmap
_audit_creation_date 2016-05-05
_audit_creation_method 'by CrystalStructure 4.2'
_cell_angle_alpha 90.0000
_cell_angle_beta 99.715(6)
_cell_angle_gamma 90.0000
_cell_formula_units_Z 4
_cell_length_a 10.8788(9)
_cell_length_b 17.3089(14)
_cell_length_c 21.8706(10)
_cell_measurement_reflns_used 6141
_cell_measurement_temperature 125
_cell_measurement_theta_max 73.15
_cell_measurement_theta_min 3.34
_cell_volume 4059.2(5)
_computing_cell_refinement 'CrysAlisPro 1.171.38.41 (Rigaku OD, 2015)'
_computing_data_collection 'CrysAlisPro 1.171.38.41 (Rigaku OD, 2015)'
_computing_data_reduction 'CrysAlisPro 1.171.38.41 (Rigaku OD, 2015)'
_computing_molecular_graphics 'CrystalStructure 4.2'
_computing_publication_material 'CrystalStructure 4.2 (Rigaku, 2015)'
_computing_structure_refinement 'SHELXL Version 2014/7 (Sheldrick, 2008)'
_computing_structure_solution 'Superflip (Palatinus, et al., 2007)'
_diffrn_ambient_temperature 125
_diffrn_detector_area_resol_mean 5.811
_diffrn_measured_fraction_theta_full 0.995
_diffrn_measured_fraction_theta_max 0.950
_diffrn_measurement_device_type 'Rigaku XtaLAB P200'
_diffrn_measurement_method \w
_diffrn_radiation_type 'Cu K\a'
_diffrn_radiation_wavelength 1.54187
_diffrn_reflns_av_R_equivalents 0.1180
_diffrn_reflns_Laue_measured_fraction_full 0.995
_diffrn_reflns_Laue_measured_fraction_max 0.950
_diffrn_reflns_limit_h_max 13
_diffrn_reflns_limit_h_min -12
_diffrn_reflns_limit_k_max 21
_diffrn_reflns_limit_k_min -21
_diffrn_reflns_limit_l_max 27
_diffrn_reflns_limit_l_min -27
_diffrn_reflns_number 44778
_diffrn_reflns_point_group_measured_fraction_full 0.995
_diffrn_reflns_point_group_measured_fraction_max 0.950
_diffrn_reflns_theta_full 67.687
_diffrn_reflns_theta_max 78.036
_diffrn_reflns_theta_min 4.102
_diffrn_standards_number 0
_exptl_absorpt_coefficient_mu 1.694
_exptl_absorpt_correction_T_max 0.983
_exptl_absorpt_correction_T_min 0.211
_exptl_absorpt_correction_type multi-scan
_exptl_absorpt_process_details
;
CrysAlisPro 1.171.38.41 (Rigaku Oxford Diffraction, 2015)
Empirical absorption correction using spherical harmonics,
 implemented in SCALE3 ABSPACK scaling algorithm.
;
_exptl_crystal_colour colourless
_exptl_crystal_density_diffrn 1.283
_exptl_crystal_density_method 'not measured'
_exptl_crystal_description plate
_exptl_crystal_F_000 1632.00
_exptl_crystal_size_max 0.080
_exptl_crystal_size_mid 0.050
_exptl_crystal_size_min 0.010
_refine_diff_density_max 0.94
_refine_diff_density_min -0.60
_refine_ls_extinction_method none
_refine_ls_goodness_of_fit_ref 1.303
_refine_ls_hydrogen_treatment mixed
_refine_ls_number_parameters 505
_refine_ls_number_reflns 8240
_refine_ls_number_restraints 2
_refine_ls_R_factor_all 0.1693
_refine_ls_R_factor_gt 0.1237
_refine_ls_shift/su_max 0.007
_refine_ls_structure_factor_coef Fsqd
_refine_ls_weighting_details 'w = 1/[\s^2^(Fo^2^)+(0.2000P)^2^] where P=(Fo^2^+2Fc^2^)/3'
_refine_ls_weighting_scheme calc
_refine_ls_wR_factor_gt 0.3559
_refine_ls_wR_factor_ref 0.3882
_reflns_Friedel_coverage 0.000
_reflns_number_gt 4706
_reflns_number_total 8240
_reflns_threshold_expression F^2^>2.0\s(F^2^)
_cod_data_source_file jo6b01309_si_005.cif
_cod_data_source_block 14
_cod_database_code 4037031

loop_
_space_group_symop_id
_space_group_symop_operation_xyz
1 +X,+Y,+Z
2 1/2-X,1/2+Y,1/2-Z
3 -X,-Y,-Z
4 -1/2+X,-1/2-Y,-1/2+Z

loop_
_atom_site_label
_atom_site_type_symbol
_atom_site_fract_x
_atom_site_fract_y
_atom_site_fract_z
_atom_site_U_iso_or_equiv
_atom_site_adp_type
_atom_site_occupancy
_atom_site_site_symmetry_order
_atom_site_calc_flag
_atom_site_refinement_flags_posn
_atom_site_refinement_flags_adp
S1 S 0.30981(16) 0.72588(10) 0.14384(5) 0.0752(5) Uani 1 1 d . .
S31 S 0.50510(17) 0.71447(10) 0.27289(6) 0.0772(5) Uani 1 1 d . .
O2 O 0.2114(4) 0.7490(3) 0.02591(16) 0.0824(13) Uani 1 1 d . .
O7 O 0.2764(5) 0.9900(3) 0.04807(18) 0.0835(13) Uani 1 1 d . .
O14 O 0.5138(4) 0.8790(3) 0.03903(18) 0.0895(14) Uani 1 1 d . .
O16 O 0.7244(5) 0.7403(3) 0.2029(2) 0.0908(14) Uani 1 1 d . .
O32 O 0.6263(5) 0.7196(3) 0.38826(17) 0.0896(14) Uani 1 1 d . .
O37 O 0.5950(4) 0.9660(3) 0.38275(17) 0.0783(12) Uani 1 1 d . .
O44 O 0.2780(4) 0.9377(3) 0.36529(19) 0.0893(14) Uani 1 1 d . .
O46 O 0.0693(4) 0.8538(3) 0.17615(17) 0.0862(13) Uani 1 1 d . .
N10 N 0.1896(5) 0.9017(3) -0.0190(2) 0.0758(14) Uani 1 1 d D .
N13 N 0.4992(5) 0.8761(3) 0.14448(19) 0.0745(14) Uani 1 1 d . .
N15 N 0.6412(5) 0.8021(3) 0.1106(2) 0.0753(14) Uani 1 1 d . .
N17 N 0.5646(5) 0.8326(3) 0.1952(2) 0.0760(14) Uani 1 1 d . .
N40 N 0.6916(5) 0.8709(3) 0.43840(19) 0.0749(14) Uani 1 1 d D .
N43 N 0.3292(5) 0.8540(3) 0.29197(18) 0.0713(13) Uani 1 1 d . .
N45 N 0.1385(5) 0.9025(3) 0.27590(18) 0.0755(14) Uani 1 1 d . .
N47 N 0.2618(5) 0.8269(3) 0.23347(18) 0.0731(14) Uani 1 1 d . .
N61 N 0.3462(12) 1.0297(7) 0.2385(4) 0.142(3) Uani 1 1 d . .
C2 C 0.2602(6) 0.7822(4) 0.0739(2) 0.0743(17) Uani 1 1 d . .
C3 C 0.2849(6) 0.8611(4) 0.0850(2) 0.0736(16) Uani 1 1 d . .
C4 C 0.3611(6) 0.8788(4) 0.1457(2) 0.0683(15) Uani 1 1 d . .
H4 H 0.3364 0.9293 0.1623 0.082 Uiso 1 1 calc R U
C5 C 0.3478(6) 0.8118(4) 0.1906(2) 0.0719(16) Uani 1 1 d . .
C6 C 0.2499(6) 0.9143(4) 0.0374(2) 0.0775(17) Uani 1 1 d . .
C8 C 0.2240(8) 1.0338(4) -0.0074(3) 0.091(2) Uani 1 1 d . .
H8A H 0.2866 1.0699 -0.0191 0.109 Uiso 1 1 calc R U
H8B H 0.1501 1.0636 -0.0003 0.109 Uiso 1 1 calc R U
C9 C 0.1877(8) 0.9727(5) -0.0579(3) 0.097(2) Uani 1 1 d . .
C11 C 0.0618(10) 0.9840(6) -0.0974(4) 0.132(4) Uani 1 1 d . .
H11A H 0.0629 1.0308 -0.1225 0.158 Uiso 1 1 calc R U
H11B H 0.0421 0.9393 -0.1249 0.158 Uiso 1 1 calc R U
H11C H -0.0016 0.9891 -0.0708 0.158 Uiso 1 1 calc R U
C12 C 0.2901(9) 0.9630(6) -0.0991(3) 0.119(3) Uani 1 1 d . .
H12A H 0.2913 1.0088 -0.1253 0.143 Uiso 1 1 calc R U
H12B H 0.3716 0.9569 -0.0726 0.143 Uiso 1 1 calc R U
H12C H 0.2719 0.9172 -0.1254 0.143 Uiso 1 1 calc R U
C14 C 0.5480(6) 0.8539(4) 0.0914(3) 0.0748(16) Uani 1 1 d . .
C16 C 0.6516(6) 0.7842(4) 0.1733(3) 0.0756(17) Uani 1 1 d . .
C18 C 0.7145(6) 0.7669(4) 0.0698(3) 0.0766(17) Uani 1 1 d . .
C19 C 0.6515(9) 0.7233(5) 0.0200(3) 0.100(2) Uani 1 1 d . .
H19 H 0.5641 0.7156 0.0158 0.119 Uiso 1 1 calc R U
C20 C 0.7161(12) 0.6922(6) -0.0223(4) 0.117(3) Uani 1 1 d . .
H20 H 0.6723 0.6654 -0.0572 0.140 Uiso 1 1 calc R U
C21 C 0.8425(13) 0.6989(7) -0.0152(4) 0.121(3) Uani 1 1 d . .
H21 H 0.8878 0.6747 -0.0435 0.146 Uiso 1 1 calc R U
C22 C 0.9038(9) 0.7424(7) 0.0347(6) 0.125(4) Uani 1 1 d . .
H22 H 0.9917 0.7483 0.0396 0.150 Uiso 1 1 calc R U
C23 C 0.8407(7) 0.7770(5) 0.0771(4) 0.091(2) Uani 1 1 d . .
H23 H 0.8837 0.8070 0.1103 0.110 Uiso 1 1 calc R U
C32 C 0.5717(7) 0.7595(4) 0.3466(2) 0.0792(18) Uani 1 1 d . .
C33 C 0.5493(6) 0.8405(4) 0.3425(2) 0.0722(16) Uani 1 1 d . .
C34 C 0.4644(6) 0.8656(4) 0.2869(2) 0.0739(16) Uani 1 1 d . .
H34 H 0.4819 0.9196 0.2747 0.089 Uiso 1 1 calc R U
C35 C 0.4742(6) 0.8067(4) 0.2345(2) 0.0703(16) Uani 1 1 d . .
C36 C 0.6116(6) 0.8897(4) 0.3871(2) 0.0717(16) Uani 1 1 d . .
C38 C 0.6830(7) 1.0009(4) 0.4332(3) 0.0848(19) Uani 1 1 d . .
H38A H 0.6437 1.0445 0.4519 0.102 Uiso 1 1 calc R U
H38B H 0.7578 1.0201 0.4178 0.102 Uiso 1 1 calc R U
C39 C 0.7174(7) 0.9369(4) 0.4800(3) 0.085(2) Uani 1 1 d . .
C41 C 0.6296(7) 0.9335(4) 0.5279(3) 0.0850(19) Uani 1 1 d . .
H41A H 0.6459 0.9776 0.5562 0.102 Uiso 1 1 calc R U
H41B H 0.5429 0.9353 0.5066 0.102 Uiso 1 1 calc R U
H41C H 0.6438 0.8853 0.5516 0.102 Uiso 1 1 calc R U
C42 C 0.8530(8) 0.9372(5) 0.5130(4) 0.103(2) Uani 1 1 d . .
H42A H 0.8673 0.9821 0.5406 0.123 Uiso 1 1 calc R U
H42B H 0.8700 0.8898 0.5375 0.123 Uiso 1 1 calc R U
H42C H 0.9086 0.9398 0.4822 0.123 Uiso 1 1 calc R U
C44 C 0.2549(7) 0.9027(4) 0.3162(2) 0.0766(17) Uani 1 1 d . .
C46 C 0.1473(7) 0.8609(4) 0.2223(2) 0.0792(18) Uani 1 1 d . .
C48 C 0.0286(6) 0.9451(4) 0.2847(2) 0.0772(18) Uani 1 1 d . .
C49 C 0.0410(7) 1.0185(4) 0.3087(3) 0.0837(19) Uani 1 1 d . .
H49 H 0.1215 1.0408 0.3197 0.100 Uiso 1 1 calc R U
C50 C -0.0641(8) 1.0603(5) 0.3167(3) 0.090(2) Uani 1 1 d . .
H50 H -0.0563 1.1106 0.3344 0.108 Uiso 1 1 calc R U
C51 C -0.1789(9) 1.0275(6) 0.2988(3) 0.107(3) Uani 1 1 d . .
H51 H -0.2509 1.0572 0.3022 0.128 Uiso 1 1 calc R U
C52 C -0.1943(9) 0.9543(8) 0.2764(4) 0.120(3) Uani 1 1 d . .
H52 H -0.2757 0.9333 0.2651 0.144 Uiso 1 1 calc R U
C53 C -0.0886(8) 0.9099(6) 0.2701(3) 0.099(2) Uani 1 1 d . .
H53 H -0.0966 0.8578 0.2565 0.119 Uiso 1 1 calc R U
C61 C 0.4155(17) 1.0810(10) 0.2569(8) 0.173(6) Uani 1 1 d . .
C62 C 0.4731(18) 1.1322(12) 0.3076(7) 0.223(9) Uani 1 1 d . .
H62A H 0.5128 1.1009 0.3427 0.267 Uiso 1 1 calc R U
H62B H 0.4087 1.1649 0.3207 0.267 Uiso 1 1 calc R U
H62C H 0.5359 1.1648 0.2930 0.267 Uiso 1 1 calc R U
H10 H 0.157(5) 0.8489(12) -0.024(3) 0.062(16) Uiso 1 1 d D .
H40 H 0.691(8) 0.830(4) 0.470(3) 0.12(3) Uiso 1 1 d D .

loop_
_atom_site_aniso_label
_atom_site_aniso_U_11
_atom_site_aniso_U_22
_atom_site_aniso_U_33
_atom_site_aniso_U_23
_atom_site_aniso_U_13
_atom_site_aniso_U_12
S1 0.1002(11) 0.0889(11) 0.0303(6) -0.0023(5) -0.0065(6) -0.0044(8)
S31 0.1050(12) 0.0884(11) 0.0321(6) -0.0006(6) -0.0056(6) -0.0010(9)
O2 0.106(3) 0.101(3) 0.0329(17) -0.0052(18) -0.0094(18) -0.011(3)
O7 0.107(3) 0.092(3) 0.0456(19) 0.0095(19) -0.0033(19) -0.008(3)
O14 0.098(3) 0.120(4) 0.049(2) 0.016(2) 0.008(2) 0.007(3)
O16 0.098(3) 0.118(4) 0.053(2) 0.019(2) 0.002(2) 0.012(3)
O32 0.123(4) 0.103(3) 0.0356(19) 0.0023(18) -0.007(2) 0.012(3)
O37 0.093(3) 0.091(3) 0.0442(19) -0.0066(19) -0.0057(18) -0.008(2)
O44 0.092(3) 0.119(4) 0.052(2) -0.027(2) -0.0046(19) 0.001(3)
O46 0.091(3) 0.124(4) 0.0370(18) -0.008(2) -0.0053(18) -0.001(3)
N10 0.087(3) 0.096(4) 0.040(2) 0.012(2) -0.004(2) -0.006(3)
N13 0.091(4) 0.089(3) 0.039(2) 0.006(2) 0.000(2) 0.002(3)
N15 0.088(3) 0.097(4) 0.039(2) -0.001(2) 0.004(2) 0.004(3)
N17 0.096(4) 0.087(3) 0.040(2) 0.002(2) -0.002(2) 0.008(3)
N40 0.087(3) 0.098(4) 0.035(2) -0.006(2) -0.003(2) -0.006(3)
N43 0.086(3) 0.092(3) 0.0315(19) -0.013(2) -0.0029(19) -0.002(3)
N45 0.097(4) 0.094(4) 0.0310(19) -0.007(2) -0.002(2) -0.005(3)
N47 0.087(3) 0.099(4) 0.0279(18) -0.002(2) -0.0061(19) -0.001(3)
N61 0.199(10) 0.137(8) 0.091(5) -0.002(5) 0.024(6) 0.018(7)
C2 0.090(4) 0.097(5) 0.031(2) -0.001(2) -0.006(2) -0.002(3)
C3 0.087(4) 0.096(5) 0.034(2) 0.004(2) -0.002(2) -0.007(3)
C4 0.084(4) 0.081(4) 0.037(2) 0.001(2) 0.003(2) 0.000(3)
C5 0.087(4) 0.092(4) 0.031(2) -0.007(2) -0.006(2) -0.002(3)
C6 0.089(4) 0.101(5) 0.040(3) 0.009(3) 0.003(2) -0.004(4)
C8 0.118(6) 0.094(5) 0.056(3) 0.018(3) 0.002(3) 0.004(4)
C9 0.119(6) 0.119(6) 0.047(3) 0.019(3) -0.009(3) -0.007(5)
C11 0.151(8) 0.134(8) 0.092(6) 0.035(5) -0.036(5) 0.003(6)
C12 0.147(8) 0.157(8) 0.051(4) 0.007(4) 0.012(4) -0.042(6)
C14 0.087(4) 0.091(4) 0.046(3) -0.002(3) 0.009(3) -0.005(4)
C16 0.088(4) 0.091(4) 0.043(3) 0.010(3) -0.005(3) -0.007(4)
C18 0.080(4) 0.092(4) 0.056(3) 0.001(3) 0.004(3) -0.005(3)
C19 0.108(6) 0.125(6) 0.068(4) -0.019(4) 0.020(4) -0.004(5)
C20 0.147(9) 0.141(8) 0.063(4) -0.017(4) 0.018(5) 0.017(6)
C21 0.155(10) 0.144(8) 0.070(5) 0.022(5) 0.033(6) 0.034(7)
C22 0.089(6) 0.134(8) 0.159(10) 0.051(8) 0.041(7) 0.029(6)
C23 0.083(5) 0.101(5) 0.087(5) 0.003(4) 0.006(4) 0.002(4)
C32 0.097(4) 0.107(5) 0.030(2) -0.002(3) 0.001(2) 0.003(4)
C33 0.091(4) 0.086(4) 0.035(2) -0.005(2) -0.003(2) 0.002(3)
C34 0.090(4) 0.090(4) 0.035(2) -0.006(2) -0.007(2) -0.011(3)
C35 0.090(4) 0.086(4) 0.030(2) -0.003(2) -0.002(2) -0.012(3)
C36 0.079(4) 0.098(5) 0.034(2) -0.003(2) -0.001(2) 0.000(3)
C38 0.106(5) 0.093(5) 0.051(3) -0.011(3) 0.001(3) -0.026(4)
C39 0.091(4) 0.109(5) 0.046(3) -0.012(3) -0.013(3) -0.013(4)
C41 0.104(5) 0.097(5) 0.051(3) -0.005(3) 0.005(3) 0.001(4)
C42 0.102(5) 0.109(6) 0.084(5) -0.009(4) -0.020(4) -0.011(4)
C44 0.097(4) 0.090(4) 0.040(2) -0.002(3) 0.002(3) -0.003(4)
C46 0.108(5) 0.095(4) 0.033(2) -0.005(2) 0.006(3) -0.009(4)
C48 0.089(4) 0.106(5) 0.034(2) 0.001(3) 0.003(2) -0.011(4)
C49 0.098(5) 0.090(5) 0.064(4) 0.009(3) 0.017(3) -0.001(4)
C50 0.109(6) 0.094(5) 0.069(4) 0.012(3) 0.022(4) 0.002(5)
C51 0.112(6) 0.148(8) 0.058(4) 0.003(4) 0.010(4) 0.007(6)
C52 0.105(6) 0.183(10) 0.072(5) -0.019(6) 0.018(4) -0.028(7)
C53 0.104(6) 0.131(6) 0.062(4) -0.018(4) 0.014(4) -0.015(5)
C61 0.206(16) 0.154(13) 0.147(13) 0.032(10) -0.005(11) 0.055(12)
C62 0.243(18) 0.30(2) 0.122(10) 0.005(13) 0.036(11) 0.145(18)

loop_
_atom_type_symbol
_atom_type_description
_atom_type_scat_dispersion_real
_atom_type_scat_dispersion_imag
_atom_type_scat_source
C C 0.0181 0.0091
;
International Tables for Crystallography
(Vol. C, Tables 4.2.6.8 and 6.1.1.4)
;
H H 0.0000 0.0000
;
International Tables for Crystallography
(Vol. C, Table 6.1.1.4)
;
N N 0.0311 0.0180
;
International Tables for Crystallography
(Vol. C, Tables 4.2.6.8 and 6.1.1.4)
;
O O 0.0492 0.0322
;
International Tables for Crystallography
(Vol. C, Tables 4.2.6.8 and 6.1.1.4)
;
S S 0.3331 0.5567
;
International Tables for Crystallography
(Vol. C, Tables 4.2.6.8 and 6.1.1.4)
;

loop_
_geom_angle_atom_site_label_1
_geom_angle_atom_site_label_2
_geom_angle_atom_site_label_3
_geom_angle
C5 S1 C2 92.4(3)
C35 S31 C32 92.7(3)
C6 O7 C8 108.5(5)
C36 O37 C38 106.9(5)
C6 N10 C9 110.8(6)
C6 N10 H10 112(3)
C9 N10 H10 137(3)
C14 N13 N17 106.7(5)
C14 N13 C4 122.5(5)
N17 N13 C4 111.8(4)
C14 N15 C16 112.4(5)
C14 N15 C18 123.6(5)
C16 N15 C18 123.9(6)
C16 N17 N13 109.0(4)
C16 N17 C35 124.6(5)
N13 N17 C35 108.6(5)
C36 N40 C39 111.2(6)
C36 N40 H40 133(5)
C39 N40 H40 99(5)
C44 N43 N47 107.9(5)
C44 N43 C34 127.4(5)
N47 N43 C34 109.5(4)
C46 N45 C44 110.1(6)
C46 N45 C48 123.5(5)
C44 N45 C48 126.1(5)
C46 N47 N43 109.3(5)
C46 N47 C5 129.1(4)
N43 N47 C5 110.1(5)
O2 C2 C3 129.8(5)
O2 C2 S1 119.4(5)
C3 C2 S1 110.8(4)
C6 C3 C2 119.6(5)
C6 C3 C4 125.1(6)
C2 C3 C4 114.8(5)
C3 C4 N13 112.9(5)
C3 C4 C5 108.5(5)
N13 C4 C5 100.9(5)
C3 C4 H4 111.4
N13 C4 H4 111.4
C5 C4 H4 111.4
N47 C5 C4 114.5(5)
N47 C5 C35 102.3(4)
C4 C5 C35 105.6(5)
N47 C5 S1 113.6(4)
C4 C5 S1 107.1(3)
C35 C5 S1 113.5(5)
N10 C6 O7 112.4(6)
N10 C6 C3 128.4(7)
O7 C6 C3 119.2(5)
O7 C8 C9 104.9(6)
O7 C8 H8A 110.8
C9 C8 H8A 110.8
O7 C8 H8B 110.8
C9 C8 H8B 110.8
H8A C8 H8B 108.8
N10 C9 C11 111.0(7)
N10 C9 C8 100.4(5)
C11 C9 C8 115.1(8)
N10 C9 C12 107.4(7)
C11 C9 C12 110.6(7)
C8 C9 C12 111.6(7)
C9 C11 H11A 109.5
C9 C11 H11B 109.5
H11A C11 H11B 109.5
C9 C11 H11C 109.5
H11A C11 H11C 109.5
H11B C11 H11C 109.5
C9 C12 H12A 109.5
C9 C12 H12B 109.5
H12A C12 H12B 109.5
C9 C12 H12C 109.5
H12A C12 H12C 109.5
H12B C12 H12C 109.5
O14 C14 N15 127.8(6)
O14 C14 N13 125.2(6)
N15 C14 N13 106.9(5)
O16 C16 N15 127.3(7)
O16 C16 N17 127.8(5)
N15 C16 N17 104.7(5)
C23 C18 C19 120.5(7)
C23 C18 N15 121.9(6)
C19 C18 N15 117.5(6)
C20 C19 C18 119.9(9)
C20 C19 H19 120.0
C18 C19 H19 120.0
C21 C20 C19 121.0(9)
C21 C20 H20 119.5
C19 C20 H20 119.5
C20 C21 C22 118.2(9)
C20 C21 H21 120.9
C22 C21 H21 120.9
C23 C22 C21 122.1(9)
C23 C22 H22 118.9
C21 C22 H22 118.9
C18 C23 C22 118.1(8)
C18 C23 H23 121.0
C22 C23 H23 121.0
O32 C32 C33 131.6(5)
O32 C32 S31 119.3(6)
C33 C32 S31 109.1(4)
C36 C33 C32 120.2(5)
C36 C33 C34 124.7(6)
C32 C33 C34 115.0(5)
C33 C34 N43 112.7(5)
C33 C34 C35 107.9(5)
N43 C34 C35 99.0(4)
C33 C34 H34 112.2
N43 C34 H34 112.2
C35 C34 H34 112.2
N17 C35 C5 103.4(4)
N17 C35 C34 111.4(5)
C5 C35 C34 104.9(5)
N17 C35 S31 116.5(5)
C5 C35 S31 114.6(4)
C34 C35 S31 105.5(4)
O37 C36 N40 111.2(5)
O37 C36 C33 121.0(5)
N40 C36 C33 127.8(7)
O37 C38 C39 105.4(5)
O37 C38 H38A 110.7
C39 C38 H38A 110.7
O37 C38 H38B 110.7
C39 C38 H38B 110.7
H38A C38 H38B 108.8
N40 C39 C38 98.7(5)
N40 C39 C42 111.5(6)
C38 C39 C42 115.3(7)
N40 C39 C41 108.6(6)
C38 C39 C41 112.3(6)
C42 C39 C41 109.9(6)
C39 C41 H41A 109.5
C39 C41 H41B 109.5
H41A C41 H41B 109.5
C39 C41 H41C 109.5
H41A C41 H41C 109.5
H41B C41 H41C 109.5
C39 C42 H42A 109.5
C39 C42 H42B 109.5
H42A C42 H42B 109.5
C39 C42 H42C 109.5
H42A C42 H42C 109.5
H42B C42 H42C 109.5
O44 C44 N43 127.8(6)
O44 C44 N45 125.3(6)
N43 C44 N45 106.7(5)
O46 C46 N47 126.6(6)
O46 C46 N45 128.1(7)
N47 C46 N45 105.3(5)
C49 C48 C53 121.1(8)
C49 C48 N45 119.6(6)
C53 C48 N45 119.3(7)
C48 C49 C50 120.1(7)
C48 C49 H49 120.0
C50 C49 H49 120.0
C51 C50 C49 118.6(8)
C51 C50 H50 120.7
C49 C50 H50 120.7
C52 C51 C50 122.8(9)
C52 C51 H51 118.6
C50 C51 H51 118.6
C51 C52 C53 119.4(9)
C51 C52 H52 120.3
C53 C52 H52 120.3
C48 C53 C52 117.8(9)
C48 C53 H53 121.1
C52 C53 H53 121.1
N61 C61 C62 150.1(19)
C61 C62 H62A 109.5
C61 C62 H62B 109.5
H62A C62 H62B 109.5
C61 C62 H62C 109.5
H62A C62 H62C 109.5
H62B C62 H62C 109.5

loop_
_geom_bond_atom_site_label_1
_geom_bond_atom_site_label_2
_geom_bond_distance
S1 C5 1.813(6)
S1 C2 1.816(6)
S31 C35 1.809(7)
S31 C32 1.827(6)
O2 C2 1.235(6)
O7 C6 1.353(9)
O7 C8 1.462(7)
O14 C14 1.224(7)
O16 C16 1.204(8)
O32 C32 1.216(8)
O37 C36 1.335(8)
O37 C38 1.463(7)
O44 C44 1.220(7)
O46 C46 1.210(7)
N10 C6 1.314(7)
N10 C9 1.491(9)
N10 H10 0.979(5)
N13 C14 1.408(8)
N13 N17 1.427(6)
N13 C4 1.508(8)
N15 C14 1.365(9)
N15 C16 1.393(7)
N15 C18 1.428(9)
N17 C16 1.408(9)
N17 C35 1.481(8)
N40 C36 1.339(7)
N40 C39 1.459(8)
N40 H40 0.980(5)
N43 C44 1.338(8)
N43 N47 1.441(6)
N43 C34 1.507(8)
N45 C46 1.393(7)
N45 C44 1.416(8)
N45 C48 1.444(9)
N47 C46 1.363(9)
N47 C5 1.455(8)
N61 C61 1.189(19)
C2 C3 1.405(9)
C3 C6 1.394(8)
C3 C4 1.474(7)
C4 C5 1.544(9)
C4 H4 1.0000
C5 C35 1.540(8)
C8 C9 1.532(11)
C8 H8A 0.9900
C8 H8B 0.9900
C9 C11 1.504(11)
C9 C12 1.557(12)
C11 H11A 0.9800
C11 H11B 0.9800
C11 H11C 0.9800
C12 H12A 0.9800
C12 H12B 0.9800
C12 H12C 0.9800
C18 C23 1.366(10)
C18 C19 1.404(10)
C19 C20 1.363(12)
C19 H19 0.9500
C20 C21 1.363(15)
C20 H20 0.9500
C21 C22 1.399(16)
C21 H21 0.9500
C22 C23 1.380(14)
C22 H22 0.9500
C23 H23 0.9500
C32 C33 1.422(10)
C33 C36 1.383(8)
C33 C34 1.464(8)
C34 C35 1.550(8)
C34 H34 1.0000
C38 C39 1.511(10)
C38 H38A 0.9900
C38 H38B 0.9900
C39 C42 1.529(10)
C39 C41 1.534(10)
C41 H41A 0.9800
C41 H41B 0.9800
C41 H41C 0.9800
C42 H42A 0.9800
C42 H42B 0.9800
C42 H42C 0.9800
C48 C49 1.372(10)
C48 C53 1.401(10)
C49 C50 1.389(11)
C49 H49 0.9500
C50 C51 1.368(12)
C50 H50 0.9500
C51 C52 1.359(14)
C51 H51 0.9500
C52 C53 1.410(13)
C52 H52 0.9500
C53 H53 0.9500
C61 C62 1.47(2)
C62 H62A 0.9800
C62 H62B 0.9800
C62 H62C 0.9800

loop_
_geom_hbond_atom_site_label_D
_geom_hbond_atom_site_label_H
_geom_hbond_atom_site_label_A
_geom_hbond_site_symmetry_A
_geom_hbond_distance_DA
_geom_hbond_distance_DH
_geom_hbond_distance_HA
_geom_hbond_angle_DHA
_geom_hbond_publ_flag
N10 H10 O2 . 2.816(7) 0.98(3) 2.08(4) 131(4) no
N10 H10 O32 4_575 2.921(7) 0.98(3) 2.23(5) 126(5) no
N40 H40 O2 4_676 2.807(7) 0.98(6) 1.83(6) 172(8) no

loop_
_geom_torsion_atom_site_label_1
_geom_torsion_atom_site_label_2
_geom_torsion_atom_site_label_3
_geom_torsion_atom_site_label_4
_geom_torsion
C14 N13 N17 C16 -0.3(7)
C4 N13 N17 C16 136.1(5)
C14 N13 N17 C35 -138.8(5)
C4 N13 N17 C35 -2.4(6)
C44 N43 N47 C46 1.1(7)
C34 N43 N47 C46 -141.2(5)
C44 N43 N47 C5 148.3(5)
C34 N43 N47 C5 6.0(7)
C5 S1 C2 O2 -173.2(6)
C5 S1 C2 C3 6.3(5)
O2 C2 C3 C6 1.5(11)
S1 C2 C3 C6 -178.0(5)
O2 C2 C3 C4 -171.4(7)
S1 C2 C3 C4 9.1(7)
C6 C3 C4 N13 -84.8(8)
C2 C3 C4 N13 87.6(7)
C6 C3 C4 C5 164.3(6)
C2 C3 C4 C5 -23.3(8)
C14 N13 C4 C3 -3.9(8)
N17 N13 C4 C3 -132.4(5)
C14 N13 C4 C5 111.8(6)
N17 N13 C4 C5 -16.7(6)
C46 N47 C5 C4 42.7(8)
N43 N47 C5 C4 -96.1(5)
C46 N47 C5 C35 156.5(6)
N43 N47 C5 C35 17.7(6)
C46 N47 C5 S1 -80.8(7)
N43 N47 C5 S1 140.4(4)
C3 C4 C5 N47 -100.7(6)
N13 C4 C5 N47 140.5(5)
C3 C4 C5 C35 147.6(5)
N13 C4 C5 C35 28.7(5)
C3 C4 C5 S1 26.3(6)
N13 C4 C5 S1 -92.6(4)
C2 S1 C5 N47 108.9(4)
C2 S1 C5 C4 -18.6(5)
C2 S1 C5 C35 -134.8(5)
C9 N10 C6 O7 9.8(8)
C9 N10 C6 C3 -171.7(7)
C8 O7 C6 N10 2.0(8)
C8 O7 C6 C3 -176.7(6)
C2 C3 C6 N10 2.9(11)
C4 C3 C6 N10 175.0(6)
C2 C3 C6 O7 -178.6(6)
C4 C3 C6 O7 -6.5(10)
C6 O7 C8 C9 -12.3(8)
C6 N10 C9 C11 -138.5(8)
C6 N10 C9 C8 -16.3(8)
C6 N10 C9 C12 100.5(7)
O7 C8 C9 N10 16.4(8)
O7 C8 C9 C11 135.6(7)
O7 C8 C9 C12 -97.2(7)
C16 N15 C14 O14 -177.7(7)
C18 N15 C14 O14 -1.3(11)
C16 N15 C14 N13 4.3(8)
C18 N15 C14 N13 -179.2(6)
N17 N13 C14 O14 179.6(6)
C4 N13 C14 O14 49.0(10)
N17 N13 C14 N15 -2.4(7)
C4 N13 C14 N15 -133.0(6)
C14 N15 C16 O16 179.6(7)
C18 N15 C16 O16 3.2(11)
C14 N15 C16 N17 -4.4(7)
C18 N15 C16 N17 179.1(6)
N13 N17 C16 O16 178.7(7)
C35 N17 C16 O16 -51.0(10)
N13 N17 C16 N15 2.8(7)
C35 N17 C16 N15 133.0(5)
C14 N15 C18 C23 118.6(8)
C16 N15 C18 C23 -65.3(9)
C14 N15 C18 C19 -59.0(9)
C16 N15 C18 C19 117.0(8)
C23 C18 C19 C20 -1.4(13)
N15 C18 C19 C20 176.2(8)
C18 C19 C20 C21 3.7(15)
C19 C20 C21 C22 -3.5(15)
C20 C21 C22 C23 1.2(15)
C19 C18 C23 C22 -0.9(12)
N15 C18 C23 C22 -178.4(7)
C21 C22 C23 C18 1.0(13)
C35 S31 C32 O32 -169.1(6)
C35 S31 C32 C33 9.6(5)
O32 C32 C33 C36 11.8(11)
S31 C32 C33 C36 -166.7(5)
O32 C32 C33 C34 -172.1(7)
S31 C32 C33 C34 9.4(7)
C36 C33 C34 N43 -103.7(7)
C32 C33 C34 N43 80.4(7)
C36 C33 C34 C35 148.1(6)
C32 C33 C34 C35 -27.9(8)
C44 N43 C34 C33 87.0(7)
N47 N43 C34 C33 -140.1(5)
C44 N43 C34 C35 -159.2(5)
N47 N43 C34 C35 -26.4(6)
C16 N17 C35 C5 -109.8(6)
N13 N17 C35 C5 20.6(6)
C16 N17 C35 C34 138.0(6)
N13 N17 C35 C34 -91.6(6)
C16 N17 C35 S31 16.8(7)
N13 N17 C35 S31 147.3(4)
N47 C5 C35 N17 -151.1(5)
C4 C5 C35 N17 -31.0(6)
S1 C5 C35 N17 86.1(5)
N47 C5 C35 C34 -34.2(6)
C4 C5 C35 C34 85.9(6)
S1 C5 C35 C34 -157.1(4)
N47 C5 C35 S31 81.0(5)
C4 C5 C35 S31 -158.9(4)
S1 C5 C35 S31 -41.9(6)
C33 C34 C35 N17 -94.7(6)
N43 C34 C35 N17 147.8(5)
C33 C34 C35 C5 154.1(5)
N43 C34 C35 C5 36.6(6)
C33 C34 C35 S31 32.7(6)
N43 C34 C35 S31 -84.8(5)
C32 S31 C35 N17 100.2(4)
C32 S31 C35 C5 -138.9(5)
C32 S31 C35 C34 -24.0(5)
C38 O37 C36 N40 6.3(7)
C38 O37 C36 C33 -174.4(6)
C39 N40 C36 O37 11.2(7)
C39 N40 C36 C33 -168.0(6)
C32 C33 C36 O37 177.6(6)
C34 C33 C36 O37 1.8(10)
C32 C33 C36 N40 -3.2(10)
C34 C33 C36 N40 -179.0(6)
C36 O37 C38 C39 -20.3(7)
C36 N40 C39 C38 -22.3(7)
C36 N40 C39 C42 -143.9(6)
C36 N40 C39 C41 94.9(6)
O37 C38 C39 N40 24.7(7)
O37 C38 C39 C42 143.5(6)
O37 C38 C39 C41 -89.6(6)
N47 N43 C44 O44 -180.0(7)
C34 N43 C44 O44 -46.5(10)
N47 N43 C44 N45 4.0(7)
C34 N43 C44 N45 137.5(5)
C46 N45 C44 O44 176.0(6)
C48 N45 C44 O44 2.0(11)
C46 N45 C44 N43 -7.8(7)
C48 N45 C44 N43 178.1(6)
N43 N47 C46 O46 176.4(6)
C5 N47 C46 O46 37.3(11)
N43 N47 C46 N45 -5.7(7)
C5 N47 C46 N45 -144.8(6)
C44 N45 C46 O46 -173.8(7)
C48 N45 C46 O46 0.5(11)
C44 N45 C46 N47 8.3(7)
C48 N45 C46 N47 -177.4(6)
C46 N45 C48 C49 -134.9(6)
C44 N45 C48 C49 38.5(9)
C46 N45 C48 C53 46.8(8)
C44 N45 C48 C53 -139.8(7)
C53 C48 C49 C50 -2.4(9)
N45 C48 C49 C50 179.4(5)
C48 C49 C50 C51 -1.7(10)
C49 C50 C51 C52 3.5(11)
C50 C51 C52 C53 -1.1(13)
C49 C48 C53 C52 4.7(10)
N45 C48 C53 C52 -177.0(6)
C51 C52 C53 C48 -3.0(11)
